data_4504835
loop_
_publ_author_name
'Ballabh, Amar'
'Trivedi, Darshak R.'
'Dastidar, Parthasarathi'

_publ_section_title
;
 Ascertaining the 1D Hydrogen-Bonded Network in Organic Ionic Solids
;
_journal_issue 4
_journal_name_full 'Crystal Growth &amp; Design'
_journal_page_first 1545
_journal_paper_doi 10.1021/cg050020i
_journal_volume 5
_journal_year 2005
_chemical_formula_sum 'C14 H24 N O2'
_chemical_formula_weight 238.34
_chemical_name_systematic
; 
 ? 
;
_space_group_IT_number 2
_symmetry_cell_setting triclinic
_symmetry_space_group_name_Hall '-P 1'
_symmetry_space_group_name_H-M 'P -1'
_atom_sites_solution_hydrogens geom
_atom_sites_solution_primary direct
_atom_sites_solution_secondary difmap
_audit_creation_method SHELXL-97
_cell_angle_alpha 83.150(2)
_cell_angle_beta 67.768(2)
_cell_angle_gamma 70.608(2)
_cell_formula_units_Z 2
_cell_length_a 8.5520(11)
_cell_length_b 8.9702(12)
_cell_length_c 10.2765(14)
_cell_measurement_temperature 293(2)
_cell_volume 688.32(16)
_computing_cell_refinement 'BRUKER AXS SMART 3'
_computing_data_collection 'BRUKER AXS SMART 3'
_computing_data_reduction 'BRUKER AXS SMART 3'
_computing_molecular_graphics 'PLATON, MERCURY 1.2'
_computing_structure_refinement 'SHELXL-97 (Sheldrick, 1997)'
_computing_structure_solution 'SHELXS 97 (Sheldrick, 1997)'
_diffrn_ambient_temperature 293(2)
_diffrn_detector_area_resol_mean 0.3
_diffrn_measured_fraction_theta_full 0.895
_diffrn_measured_fraction_theta_max 0.895
_diffrn_measurement_device_type 'BRUKER SMART CCD AREA DETECTOR'
_diffrn_measurement_method PHI-OMEGA
_diffrn_radiation_monochromator graphite
_diffrn_radiation_source 'fine-focus sealed tube'
_diffrn_radiation_type MoK\a
_diffrn_radiation_wavelength 0.71073
_diffrn_reflns_av_R_equivalents 0.0082
_diffrn_reflns_av_sigmaI/netI 0.0175
_diffrn_reflns_limit_h_max 9
_diffrn_reflns_limit_h_min -11
_diffrn_reflns_limit_k_max 6
_diffrn_reflns_limit_k_min -11
_diffrn_reflns_limit_l_max 13
_diffrn_reflns_limit_l_min -13
_diffrn_reflns_number 4187
_diffrn_reflns_theta_full 28.20
_diffrn_reflns_theta_max 28.20
_diffrn_reflns_theta_min 2.14
_diffrn_standards_decay_% <10%
_exptl_absorpt_coefficient_mu 0.076
_exptl_absorpt_correction_type SADABS
_exptl_crystal_colour COLORLESS
_exptl_crystal_density_diffrn 1.150
_exptl_crystal_density_method 'not measured'
_exptl_crystal_description PLATE
_exptl_crystal_F_000 262
_exptl_crystal_size_max 0.85mm
_exptl_crystal_size_mid 0.34mm
_exptl_crystal_size_min 0.24mm
_refine_diff_density_max 0.270
_refine_diff_density_min -0.149
_refine_diff_density_rms 0.037
_refine_ls_extinction_method none
_refine_ls_goodness_of_fit_ref 1.041
_refine_ls_hydrogen_treatment mixed
_refine_ls_matrix_type full
_refine_ls_number_parameters 154
_refine_ls_number_reflns 3036
_refine_ls_number_restraints 0
_refine_ls_restrained_S_all 1.041
_refine_ls_R_factor_all 0.0573
_refine_ls_R_factor_gt 0.0494
_refine_ls_shift/su_max 0.000
_refine_ls_shift/su_mean 0.000
_refine_ls_structure_factor_coef Fsqd
_refine_ls_weighting_details 'calc w=1/[\s^2^(Fo^2^)+(0.0754P)^2^+0.0958P] where P=(Fo^2^+2Fc^2^)/3'
_refine_ls_weighting_scheme calc
_refine_ls_wR_factor_gt 0.1323
_refine_ls_wR_factor_ref 0.1388
_reflns_number_gt 2510
_reflns_number_total 3036
_reflns_threshold_expression >2sigma(I)
_cod_data_source_file 12_FINAL.cif
_cod_data_source_block ab0467rm
_cod_depositor_comments
;
The following automatic conversions were performed:

'_symmetry_cell_setting' value 'TRICLINIC' changed to 'triclinic'
according to /home/saulius/struct/CIF-dictionaries/cif_core.dic
dictionary named 'cif_core.dic' version 2.4.1 from 2010-06-29.

Automatic conversion script
Id: cif_fix_values 1715 2011-07-08 13:25:40Z adriana 
;
_cod_database_code 4504835

loop_
_symmetry_equiv_pos_as_xyz
'x, y, z'
'-x, -y, -z'

loop_
_atom_site_label
_atom_site_type_symbol
_atom_site_fract_x
_atom_site_fract_y
_atom_site_fract_z
_atom_site_U_iso_or_equiv
_atom_site_adp_type
_atom_site_occupancy
_atom_site_symmetry_multiplicity
_atom_site_calc_flag
_atom_site_refinement_flags
N1 N 0.31806(12) 0.36189(11) 0.55085(11) 0.0373(3) Uani 1 1 d .
H1N H 0.4319 0.3408 0.5426 0.045 Uiso 1 1 calc R
H2N H 0.2657 0.4668 0.5647 0.045 Uiso 1 1 calc R
O1 O 0.11656(13) 0.67841(11) 0.58560(13) 0.0642(3) Uani 1 1 d .
O2 O 0.33678(13) 0.77528(12) 0.46740(16) 0.0779(4) Uani 1 1 d .
C1 C 0.17859(16) 0.78442(13) 0.52321(15) 0.0417(3) Uani 1 1 d .
C1' C 0.22879(15) 0.28066(13) 0.68002(12) 0.0367(3) Uani 1 1 d .
H1A H 0.2913 0.1668 0.6690 0.044 Uiso 1 1 calc R
C2 C 0.04963(15) 0.93835(13) 0.50825(14) 0.0405(3) Uani 1 1 d .
C2' C 0.24309(19) 0.33864(17) 0.80690(15) 0.0514(3) Uani 1 1 d .
H2A H 0.3674 0.3170 0.7926 0.062 Uiso 1 1 calc R
H2B H 0.1861 0.4520 0.8170 0.062 Uiso 1 1 calc R
C3' C 0.1556(2) 0.2578(2) 0.93987(16) 0.0622(4) Uani 1 1 d .
H3B H 0.1585 0.3025 1.0200 0.075 Uiso 1 1 calc R
H3A H 0.2226 0.1463 0.9343 0.075 Uiso 1 1 calc R
C4' C -0.0360(2) 0.2763(2) 0.96214(16) 0.0655(4) Uani 1 1 d .
H4A H -0.0828 0.2137 1.0422 0.079 Uiso 1 1 calc R
H4B H -0.1075 0.3861 0.9827 0.079 Uiso 1 1 calc R
C5' C -0.0495(2) 0.2235(2) 0.83307(16) 0.0624(4) Uani 1 1 d .
H5A H -0.1737 0.2445 0.8475 0.075 Uiso 1 1 calc R
H5B H 0.0086 0.1104 0.8201 0.075 Uiso 1 1 calc R
C6' C 0.03594(16) 0.30798(17) 0.70131(14) 0.0464(3) Uani 1 1 d .
H6B H 0.0293 0.2685 0.6203 0.056 Uiso 1 1 calc R
H6A H -0.0278 0.4204 0.7104 0.056 Uiso 1 1 calc R
C7' C 0.31781(15) 0.32105(13) 0.41314(13) 0.0384(3) Uani 1 1 d .
H7A H 0.1959 0.3625 0.4142 0.046 Uiso 1 1 calc R
C8' C 0.43327(19) 0.40330(16) 0.29694(16) 0.0545(4) Uani 1 1 d .
H8A H 0.3830 0.5167 0.3121 0.065 Uiso 1 1 calc R
H8B H 0.5515 0.3707 0.3008 0.065 Uiso 1 1 calc R
C9' C 0.4463(2) 0.3642(2) 0.15310(17) 0.0683(5) Uani 1 1 d .
H9B H 0.5295 0.4100 0.0817 0.082 Uiso 1 1 calc R
H9A H 0.3309 0.4114 0.1444 0.082 Uiso 1 1 calc R
C10' C 0.5068(2) 0.1875(2) 0.12738(16) 0.0643(4) Uani 1 1 d .
H10A H 0.5021 0.1683 0.0382 0.077 Uiso 1 1 calc R
H10B H 0.6291 0.1421 0.1220 0.077 Uiso 1 1 calc R
C11' C 0.3903(2) 0.10855(18) 0.24396(15) 0.0539(4) Uani 1 1 d .
H11A H 0.4358 -0.0048 0.2281 0.065 Uiso 1 1 calc R
H11B H 0.2706 0.1458 0.2428 0.065 Uiso 1 1 calc R
C12' C 0.38516(17) 0.14396(14) 0.38648(13) 0.0412(3) Uani 1 1 d .
H12A H 0.5035 0.1005 0.3900 0.049 Uiso 1 1 calc R
H12B H 0.3078 0.0941 0.4594 0.049 Uiso 1 1 calc R

loop_
_atom_site_aniso_label
_atom_site_aniso_U_11
_atom_site_aniso_U_22
_atom_site_aniso_U_33
_atom_site_aniso_U_23
_atom_site_aniso_U_13
_atom_site_aniso_U_12
N1 0.0278(5) 0.0262(5) 0.0572(6) 0.0042(4) -0.0173(4) -0.0066(4)
O1 0.0490(6) 0.0297(5) 0.1020(9) 0.0144(5) -0.0237(5) -0.0063(4)
O2 0.0339(5) 0.0457(6) 0.1521(12) 0.0172(7) -0.0413(6) -0.0066(4)
C1 0.0347(6) 0.0259(5) 0.0689(8) 0.0007(5) -0.0289(6) -0.0034(4)
C1' 0.0330(6) 0.0279(5) 0.0476(7) 0.0015(5) -0.0158(5) -0.0066(4)
C2 0.0312(6) 0.0277(5) 0.0670(8) 0.0027(5) -0.0235(5) -0.0090(4)
C2' 0.0486(7) 0.0509(8) 0.0609(8) -0.0033(6) -0.0280(7) -0.0125(6)
C3' 0.0676(10) 0.0654(10) 0.0531(8) -0.0007(7) -0.0282(7) -0.0124(8)
C4' 0.0619(10) 0.0754(11) 0.0480(8) 0.0007(7) -0.0093(7) -0.0198(8)
C5' 0.0527(8) 0.0772(11) 0.0585(9) 0.0020(7) -0.0100(7) -0.0339(8)
C6' 0.0355(6) 0.0557(8) 0.0497(7) -0.0008(6) -0.0143(5) -0.0174(6)
C7' 0.0287(5) 0.0333(6) 0.0488(7) 0.0096(5) -0.0142(5) -0.0073(4)
C8' 0.0479(7) 0.0382(7) 0.0653(9) 0.0177(6) -0.0116(7) -0.0145(6)
C9' 0.0588(9) 0.0656(10) 0.0564(9) 0.0257(7) -0.0086(7) -0.0119(8)
C10' 0.0546(9) 0.0699(10) 0.0488(8) 0.0050(7) -0.0081(7) -0.0087(7)
C11' 0.0523(8) 0.0549(8) 0.0510(8) -0.0003(6) -0.0160(6) -0.0152(6)
C12' 0.0408(6) 0.0339(6) 0.0473(7) 0.0074(5) -0.0152(5) -0.0132(5)

loop_
_atom_type_symbol
_atom_type_description
_atom_type_scat_dispersion_real
_atom_type_scat_dispersion_imag
_atom_type_scat_source
C C 0.0033 0.0016 'International Tables Vol C Tables 4.2.6.8 and 6.1.1.4'
H H 0.0000 0.0000 'International Tables Vol C Tables 4.2.6.8 and 6.1.1.4'
N N 0.0061 0.0033 'International Tables Vol C Tables 4.2.6.8 and 6.1.1.4'
O O 0.0106 0.0060 'International Tables Vol C Tables 4.2.6.8 and 6.1.1.4'

loop_
_geom_angle_atom_site_label_1
_geom_angle_atom_site_label_2
_geom_angle_atom_site_label_3
_geom_angle
_geom_angle_site_symmetry_1
_geom_angle_site_symmetry_3
C1' N1 C7' 117.57(9) . .
C1' N1 H1N 107.9 . .
C7' N1 H1N 107.9 . .
C1' N1 H2N 107.9 . .
C7' N1 H2N 107.9 . .
H1N N1 H2N 107.2 . .
O1 O1 C1 0(10) 1 .
O2 C1 O1 127.08(12) . 1
O2 C1 O1 127.08(12) . .
O1 C1 O1 0.00(9) 1 .
O2 C1 C2 115.87(11) . .
O1 C1 C2 117.01(11) 1 .
O1 C1 C2 117.01(11) . .
N1 C1' C6' 111.58(10) . .
N1 C1' C2' 109.24(10) . .
C6' C1' C2' 110.72(10) . .
N1 C1' H1A 108.4 . .
C6' C1' H1A 108.4 . .
C2' C1' H1A 108.4 . .
C2 C2 C1 177.78(19) 2_576 .
C3' C2' C1' 110.84(12) . .
C3' C2' H2A 109.5 . .
C1' C2' H2A 109.5 . .
C3' C2' H2B 109.5 . .
C1' C2' H2B 109.5 . .
H2A C2' H2B 108.1 . .
C2' C3' C4' 112.09(13) . .
C2' C3' H3B 109.2 . .
C4' C3' H3B 109.2 . .
C2' C3' H3A 109.2 . .
C4' C3' H3A 109.2 . .
H3B C3' H3A 107.9 . .
C5' C4' C3' 111.15(12) . .
C5' C4' H4A 109.4 . .
C3' C4' H4A 109.4 . .
C5' C4' H4B 109.4 . .
C3' C4' H4B 109.4 . .
H4A C4' H4B 108.0 . .
C4' C5' C6' 111.83(13) . .
C4' C5' H5A 109.3 . .
C6' C5' H5A 109.3 . .
C4' C5' H5B 109.3 . .
C6' C5' H5B 109.3 . .
H5A C5' H5B 107.9 . .
C1' C6' C5' 109.90(11) . .
C1' C6' H6B 109.7 . .
C5' C6' H6B 109.7 . .
C1' C6' H6A 109.7 . .
C5' C6' H6A 109.7 . .
H6B C6' H6A 108.2 . .
N1 C7' C12' 112.42(9) . .
N1 C7' C8' 107.68(10) . .
C12' C7' C8' 110.63(10) . .
N1 C7' H7A 108.7 . .
C12' C7' H7A 108.7 . .
C8' C7' H7A 108.7 . .
C9' C8' C7' 111.47(12) . .
C9' C8' H8A 109.3 . .
C7' C8' H8A 109.3 . .
C9' C8' H8B 109.3 . .
C7' C8' H8B 109.3 . .
H8A C8' H8B 108.0 . .
C8' C9' C10' 112.39(12) . .
C8' C9' H9B 109.1 . .
C10' C9' H9B 109.1 . .
C8' C9' H9A 109.1 . .
C10' C9' H9A 109.1 . .
H9B C9' H9A 107.9 . .
C11' C10' C9' 110.99(12) . .
C11' C10' H10A 109.4 . .
C9' C10' H10A 109.4 . .
C11' C10' H10B 109.4 . .
C9' C10' H10B 109.4 . .
H10A C10' H10B 108.0 . .
C10' C11' C12' 111.13(12) . .
C10' C11' H11A 109.4 . .
C12' C11' H11A 109.4 . .
C10' C11' H11B 109.4 . .
C12' C11' H11B 109.4 . .
H11A C11' H11B 108.0 . .
C11' C12' C7' 110.62(10) . .
C11' C12' H12A 109.5 . .
C7' C12' H12A 109.5 . .
C11' C12' H12B 109.5 . .
C7' C12' H12B 109.5 . .
H12A C12' H12B 108.1 . .

loop_
_geom_bond_atom_site_label_1
_geom_bond_atom_site_label_2
_geom_bond_distance
_geom_bond_site_symmetry_2
N1 C1' 1.4992(15) .
N1 C7' 1.5045(16) .
N1 H1N 0.9000 .
N1 H2N 0.9000 .
O1 O1 0.0000(19) 1
O1 C1 1.2364(16) .
O2 C1 1.2314(16) .
C1 O1 1.2364(16) 1
C1 C2 1.4876(15) .
C1' C6' 1.5163(16) .
C1' C2' 1.5200(17) .
C1' H1A 0.9800 .
C2 C2 1.189(2) 2_576
C2' C3' 1.518(2) .
C2' H2A 0.9700 .
C2' H2B 0.9700 .
C3' C4' 1.520(2) .
C3' H3B 0.9700 .
C3' H3A 0.9700 .
C4' C5' 1.516(2) .
C4' H4A 0.9700 .
C4' H4B 0.9700 .
C5' C6' 1.522(2) .
C5' H5A 0.9700 .
C5' H5B 0.9700 .
C6' H6B 0.9700 .
C6' H6A 0.9700 .
C7' C12' 1.5189(16) .
C7' C8' 1.5253(17) .
C7' H7A 0.9800 .
C8' C9' 1.515(2) .
C8' H8A 0.9700 .
C8' H8B 0.9700 .
C9' C10' 1.517(2) .
C9' H9B 0.9700 .
C9' H9A 0.9700 .
C10' C11' 1.514(2) .
C10' H10A 0.9700 .
C10' H10B 0.9700 .
C11' C12' 1.5169(19) .
C11' H11A 0.9700 .
C11' H11B 0.9700 .
C12' H12A 0.9700 .
C12' H12B 0.9700 .

loop_
_geom_hbond_atom_site_label_D
_geom_hbond_atom_site_label_H
_geom_hbond_atom_site_label_A
_geom_hbond_distance_DH
_geom_hbond_distance_HA
_geom_hbond_distance_DA
_geom_hbond_angle_DHA
_geom_hbond_site_symmetry_A
N1 H1N O2 0.90 1.87 2.7361(13) 159.8 2_666
N1 H2N O1 0.90 1.89 2.7723(13) 167.6 1
